data_4326847
loop_
_publ_author_name
'Michael Wolff'
'Alexander Okrut'
'Claus Feldmann'

_publ_contact_author_address 'Inst. fuer Anorg. Chemie, KIT, Engesserstr. 15, D-76131 Karlsruhe, Germany'
_publ_contact_author_email claus.feldmann@kit.edu
_publ_contact_author_name 'Claus Feldmann'
_publ_contact_author_phone +49-721-608-2855
_publ_section_title
;
 [(Ph)3PBr][Br7], [(Bz)(Ph)3P]2[Br8], [(n-Bu)3MeN]2[Br20],
 [C4MPyr]2[Br20], and [(Ph)3PCl]2[Cl2I14]: Extending the Horizon of
 Polyhalides via Synthesis in Ionic Liquids
;
_journal_name_full 'Inorganic Chemistry'
_journal_page_first 11683
_journal_page_last 11694
_journal_paper_doi 10.1021/ic201291k
_journal_volume 50
_journal_year 2011
_chemical_formula_sum 'C25 H22 Br4 P'
_chemical_formula_weight 673.04
_chemical_name_systematic
; 
 ? 
;
_space_group_IT_number 2
_symmetry_cell_setting triclinic
_symmetry_space_group_name_Hall '-P 1'
_symmetry_space_group_name_H-M 'P -1'
_atom_sites_solution_hydrogens geom
_atom_sites_solution_primary direct
_atom_sites_solution_secondary difmap
_audit_creation_method SHELXL-97
_cell_angle_alpha 103.77(3)
_cell_angle_beta 93.72(3)
_cell_angle_gamma 93.73(3)
_cell_formula_units_Z 2
_cell_length_a 9.0450(18)
_cell_length_b 9.6430(19)
_cell_length_c 14.348(3)
_cell_measurement_reflns_used 3651
_cell_measurement_temperature 200(2)
_cell_measurement_theta_max 26.37
_cell_measurement_theta_min 2.18
_cell_volume 1208.7(5)
_computing_cell_refinement 'CELL, SELECT (STOE)'
_computing_data_collection 'EXPOSE (STOE)'
_computing_data_reduction 'INTEGRATE (STOE)'
_computing_molecular_graphics 'DIAMOND, Crystal Impact'
_computing_publication_material 'SHELXL-97 (Sheldrick, 1997)'
_computing_structure_refinement 'SHELXL-97 (Sheldrick, 1997)'
_computing_structure_solution 'SHELXS-97 (Sheldrick, 1990)'
_diffrn_ambient_temperature 200(2)
_diffrn_measured_fraction_theta_full 0.936
_diffrn_measured_fraction_theta_max 0.936
_diffrn_radiation_monochromator graphite
_diffrn_radiation_source 'fine-focus sealed tube'
_diffrn_radiation_type MoK\a
_diffrn_radiation_wavelength 0.71073
_diffrn_reflns_av_R_equivalents 0.0000
_diffrn_reflns_av_sigmaI/netI 0.0306
_diffrn_reflns_limit_h_max 11
_diffrn_reflns_limit_h_min -11
_diffrn_reflns_limit_k_max 11
_diffrn_reflns_limit_k_min -12
_diffrn_reflns_limit_l_max 17
_diffrn_reflns_limit_l_min 0
_diffrn_reflns_number 4614
_diffrn_reflns_theta_full 26.37
_diffrn_reflns_theta_max 26.37
_diffrn_reflns_theta_min 2.18
_exptl_absorpt_coefficient_mu 6.736
_exptl_absorpt_correction_T_max 0.25
_exptl_absorpt_correction_T_min 0.12
_exptl_absorpt_correction_type numerical
_exptl_absorpt_process_details
;
(X-RED, Data Reduction Program, Version 1.14, Stoe & Cie GmbH, Darmstadt 1999.;
 X-SHAPE, Crystal Optimisation for numerical Absorption Correction, Version 
1.06, Stoe & Cie GmbH, Darmstadt 1999.
;
_exptl_crystal_density_diffrn 1.849
_exptl_crystal_F_000 654
_exptl_crystal_size_max 0.33
_exptl_crystal_size_mid 0.21
_exptl_crystal_size_min 0.15
_refine_diff_density_max 0.645
_refine_diff_density_min -0.618
_refine_diff_density_rms 0.088
_refine_ls_extinction_coef 0.0112(8)
_refine_ls_extinction_expression Fc^*^=kFc[1+0.001xFc^2^\l^3^/sin(2\q)]^-1/4^
_refine_ls_extinction_method SHELXL
_refine_ls_goodness_of_fit_ref 1.024
_refine_ls_hydrogen_treatment constr
_refine_ls_matrix_type full
_refine_ls_number_parameters 274
_refine_ls_number_reflns 4614
_refine_ls_number_restraints 3
_refine_ls_restrained_S_all 1.024
_refine_ls_R_factor_all 0.0500
_refine_ls_R_factor_gt 0.0367
_refine_ls_shift/su_max 0.001
_refine_ls_shift/su_mean 0.000
_refine_ls_structure_factor_coef Fsqd
_refine_ls_weighting_details 'calc w=1/[\s^2^(Fo^2^)+(0.0594P)^2^+0.4095P] where P=(Fo^2^+2Fc^2^)/3'
_refine_ls_weighting_scheme calc
_refine_ls_wR_factor_gt 0.0923
_refine_ls_wR_factor_ref 0.0984
_reflns_number_gt 3651
_reflns_number_total 4614
_reflns_threshold_expression >2sigma(I)
_cod_data_source_file ic201291k_si_001.cif
_cod_data_source_block p-1
_cod_original_cell_volume 1208.7(4)
_cod_database_code 4326847

loop_
_symmetry_equiv_pos_as_xyz
'x, y, z'
'-x, -y, -z'

loop_
_atom_site_label
_atom_site_type_symbol
_atom_site_fract_x
_atom_site_fract_y
_atom_site_fract_z
_atom_site_U_iso_or_equiv
_atom_site_adp_type
_atom_site_occupancy
_atom_site_symmetry_multiplicity
_atom_site_calc_flag
_atom_site_refinement_flags
P1 P 0.40830(10) 0.12876(9) 0.28908(7) 0.0320(2) Uani 1 1 d .
C8 C 0.5313(4) 0.2738(4) 0.2857(3) 0.0343(8) Uani 1 1 d D
C2 C 0.6398(4) -0.0495(4) 0.2898(3) 0.0339(8) Uani 1 1 d D
C20 C 0.2681(4) 0.1876(4) 0.3675(3) 0.0343(8) Uani 1 1 d .
C14 C 0.3258(4) 0.0554(4) 0.1713(3) 0.0349(8) Uani 1 1 d D
C9 C 0.5429(4) 0.3960(4) 0.3579(3) 0.0411(9) Uani 1 1 d .
H9 H 0.4770 0.4071 0.4067 0.049 Uiso 1 1 calc R
C1 C 0.5048(4) 0.0017(4) 0.3364(3) 0.0371(9) Uani 1 1 d .
H1A H 0.5337 0.0444 0.4047 0.045 Uiso 1 1 calc R
H1B H 0.4350 -0.0819 0.3326 0.045 Uiso 1 1 calc R
C15 C 0.2820(4) -0.0864(4) 0.1396(3) 0.0426(9) Uani 1 1 d .
H15 H 0.3004 -0.1490 0.1794 0.051 Uiso 1 1 calc R
C3 C 0.7717(4) 0.0318(5) 0.3121(3) 0.0451(10) Uani 1 1 d .
H3 H 0.7766 0.1226 0.3552 0.054 Uiso 1 1 calc R
C7 C 0.6377(5) -0.1809(4) 0.2282(3) 0.0440(10) Uani 1 1 d D
H7 H 0.5479 -0.2392 0.2122 0.053 Uiso 1 1 calc R
C6 C 0.7646(5) -0.2298(5) 0.1892(4) 0.0482(10) Uani 1 1 d .
H6 H 0.7610 -0.3209 0.1467 0.058 Uiso 1 1 calc R
C10 C 0.6494(5) 0.5008(4) 0.3587(4) 0.0504(11) Uani 1 1 d .
H10 H 0.6586 0.5850 0.4084 0.060 Uiso 1 1 calc R
C5 C 0.8939(5) -0.1482(5) 0.2113(3) 0.0454(10) Uani 1 1 d .
H5 H 0.9809 -0.1817 0.1847 0.055 Uiso 1 1 calc R
C16 C 0.2107(5) -0.1382(5) 0.0492(4) 0.0524(11) Uani 1 1 d .
H16 H 0.1812 -0.2366 0.0273 0.063 Uiso 1 1 calc R
C24 C 0.1293(5) 0.1763(5) 0.5004(3) 0.0485(10) Uani 1 1 d .
H24 H 0.1119 0.1374 0.5533 0.058 Uiso 1 1 calc R
C25 C 0.2408(4) 0.1282(4) 0.4427(3) 0.0429(9) Uani 1 1 d .
H25 H 0.2974 0.0552 0.4551 0.051 Uiso 1 1 calc R
C21 C 0.1814(4) 0.2912(4) 0.3490(4) 0.0454(10) Uani 1 1 d .
H21 H 0.1982 0.3310 0.2965 0.055 Uiso 1 1 calc R
C23 C 0.0447(4) 0.2790(5) 0.4818(4) 0.0505(11) Uani 1 1 d .
H23 H -0.0319 0.3101 0.5209 0.061 Uiso 1 1 calc R
C4 C 0.8975(4) -0.0177(5) 0.2721(4) 0.0498(11) Uani 1 1 d .
H4 H 0.9876 0.0402 0.2873 0.060 Uiso 1 1 calc R
C11 C 0.7434(5) 0.4844(5) 0.2874(4) 0.0507(11) Uani 1 1 d .
H11 H 0.8183 0.5574 0.2889 0.061 Uiso 1 1 calc R
C12 C 0.7313(5) 0.3655(5) 0.2146(4) 0.0560(12) Uani 1 1 d .
H12 H 0.7961 0.3566 0.1653 0.067 Uiso 1 1 calc R
C22 C 0.0710(5) 0.3367(5) 0.4064(4) 0.0538(12) Uani 1 1 d .
H22 H 0.0128 0.4084 0.3936 0.065 Uiso 1 1 calc R
C13 C 0.6251(5) 0.2588(5) 0.2129(4) 0.0513(11) Uani 1 1 d D
H13 H 0.6157 0.1755 0.1624 0.062 Uiso 1 1 calc R
C17 C 0.1828(6) -0.0493(6) -0.0081(4) 0.0586(12) Uani 1 1 d .
H17 H 0.1350 -0.0858 -0.0701 0.070 Uiso 1 1 calc R
C19 C 0.2955(6) 0.1434(5) 0.1120(4) 0.0598(13) Uani 1 1 d D
H19 H 0.3250 0.2418 0.1328 0.072 Uiso 1 1 calc R
C18 C 0.2232(7) 0.0908(6) 0.0231(4) 0.0716(16) Uani 1 1 d .
H18 H 0.2015 0.1532 -0.0164 0.086 Uiso 1 1 calc R
Br2 Br 0.21082(4) 0.62313(4) 0.27970(3) 0.04292(13) Uani 1 1 d .
Br1 Br 0.34412(5) 0.73358(5) 0.44276(4) 0.05078(14) Uani 1 1 d .
Br3 Br 0.08076(5) 0.50532(5) 0.11864(4) 0.05677(15) Uani 1 1 d .
Br4 Br 0.38829(6) 0.50274(5) 0.03470(4) 0.05748(16) Uani 1 1 d .

loop_
_atom_site_aniso_label
_atom_site_aniso_U_11
_atom_site_aniso_U_22
_atom_site_aniso_U_33
_atom_site_aniso_U_23
_atom_site_aniso_U_13
_atom_site_aniso_U_12
P1 0.0309(4) 0.0302(4) 0.0367(6) 0.0108(4) 0.0057(4) 0.0028(3)
C8 0.0339(18) 0.0354(18) 0.036(2) 0.0135(16) 0.0058(15) 0.0024(14)
C2 0.0316(17) 0.0371(18) 0.036(2) 0.0132(17) 0.0027(15) 0.0071(14)
C20 0.0292(17) 0.0323(17) 0.042(2) 0.0099(16) 0.0046(15) 0.0009(13)
C14 0.0326(17) 0.0377(19) 0.036(2) 0.0131(17) 0.0035(15) 0.0007(14)
C9 0.041(2) 0.0360(19) 0.046(3) 0.0086(18) 0.0090(17) 0.0003(16)
C1 0.0332(18) 0.0383(19) 0.042(2) 0.0149(17) 0.0031(16) 0.0039(15)
C15 0.045(2) 0.039(2) 0.043(3) 0.0095(18) 0.0037(18) 0.0022(16)
C3 0.038(2) 0.044(2) 0.047(3) -0.0005(19) -0.0004(18) 0.0048(17)
C7 0.043(2) 0.0339(19) 0.053(3) 0.0066(18) 0.0010(19) 0.0040(16)
C6 0.053(2) 0.043(2) 0.048(3) 0.005(2) 0.006(2) 0.0163(18)
C10 0.049(2) 0.037(2) 0.061(3) 0.005(2) 0.004(2) -0.0051(17)
C5 0.041(2) 0.056(2) 0.044(3) 0.014(2) 0.0101(18) 0.0194(18)
C16 0.055(3) 0.048(2) 0.050(3) 0.002(2) 0.002(2) 0.0036(19)
C24 0.044(2) 0.057(3) 0.043(3) 0.007(2) 0.0155(19) -0.0006(19)
C25 0.039(2) 0.044(2) 0.047(3) 0.0129(19) 0.0067(18) 0.0041(16)
C21 0.038(2) 0.039(2) 0.063(3) 0.017(2) 0.0103(19) 0.0073(16)
C23 0.035(2) 0.049(2) 0.058(3) -0.008(2) 0.0130(19) -0.0001(17)
C4 0.0311(19) 0.057(3) 0.057(3) 0.008(2) 0.0028(18) 0.0021(17)
C11 0.042(2) 0.048(2) 0.066(3) 0.025(2) 0.002(2) -0.0094(18)
C12 0.053(3) 0.059(3) 0.059(3) 0.020(3) 0.019(2) -0.008(2)
C22 0.041(2) 0.046(2) 0.075(4) 0.012(2) 0.015(2) 0.0138(18)
C13 0.058(3) 0.047(2) 0.050(3) 0.012(2) 0.019(2) -0.0045(19)
C17 0.058(3) 0.075(3) 0.038(3) 0.007(2) -0.005(2) 0.005(2)
C19 0.081(3) 0.046(2) 0.053(3) 0.021(2) -0.014(3) -0.006(2)
C18 0.095(4) 0.068(3) 0.055(4) 0.031(3) -0.020(3) -0.004(3)
Br2 0.0436(2) 0.0412(2) 0.0506(3) 0.01946(19) 0.01664(17) 0.00843(16)
Br1 0.0538(3) 0.0517(3) 0.0480(3) 0.0128(2) 0.0107(2) 0.00317(19)
Br3 0.0481(3) 0.0662(3) 0.0539(3) 0.0099(2) 0.0102(2) 0.0010(2)
Br4 0.0719(3) 0.0450(2) 0.0511(3) 0.0011(2) 0.0152(2) 0.0018(2)

loop_
_atom_type_symbol
_atom_type_description
_atom_type_scat_dispersion_real
_atom_type_scat_dispersion_imag
_atom_type_scat_source
C C 0.0033 0.0016 'International Tables Vol C Tables 4.2.6.8 and 6.1.1.4'
H H 0.0000 0.0000 'International Tables Vol C Tables 4.2.6.8 and 6.1.1.4'
Br Br -0.2901 2.4595 'International Tables Vol C Tables 4.2.6.8 and 6.1.1.4'
P P 0.1023 0.0942 'International Tables Vol C Tables 4.2.6.8 and 6.1.1.4'

loop_
_geom_angle_atom_site_label_1
_geom_angle_atom_site_label_2
_geom_angle_atom_site_label_3
_geom_angle
C8 P1 C14 107.91(18)
C8 P1 C20 109.79(18)
C14 P1 C20 109.62(18)
C8 P1 C1 109.80(17)
C14 P1 C1 112.44(19)
C20 P1 C1 107.28(18)
C9 C8 C13 120.4(4)
C9 C8 P1 120.8(3)
C13 C8 P1 118.7(3)
C3 C2 C7 118.1(4)
C3 C2 C1 120.3(4)
C7 C2 C1 121.6(4)
C25 C20 C21 119.4(4)
C25 C20 P1 121.7(3)
C21 C20 P1 118.8(3)
C15 C14 C19 118.4(4)
C15 C14 P1 121.6(3)
C19 C14 P1 119.8(3)
C10 C9 C8 119.6(4)
C2 C1 P1 117.2(3)
C14 C15 C16 119.9(4)
C2 C3 C4 120.3(4)
C2 C7 C6 121.0(4)
C5 C6 C7 120.3(4)
C9 C10 C11 119.8(4)
C6 C5 C4 119.2(4)
C17 C16 C15 120.5(4)
C23 C24 C25 120.7(4)
C20 C25 C24 119.4(4)
C22 C21 C20 120.4(4)
C24 C23 C22 119.7(4)
C5 C4 C3 121.0(4)
C12 C11 C10 121.2(4)
C11 C12 C13 119.7(5)
C23 C22 C21 120.3(4)
C12 C13 C8 119.3(5)
C18 C17 C16 120.0(5)
C18 C19 C14 121.0(4)
C17 C18 C19 120.1(5)
Br3 Br2 Br1 178.04(2)

loop_
_geom_bond_atom_site_label_1
_geom_bond_atom_site_label_2
_geom_bond_distance
_geom_bond_site_symmetry_2
P1 C8 1.741(4) .
P1 C14 1.764(4) .
P1 C20 1.780(4) .
P1 C1 1.783(4) .
C8 C9 1.364(6) .
C8 C13 1.376(6) .
C2 C3 1.361(5) .
C2 C7 1.359(6) .
C2 C1 1.487(5) .
C20 C25 1.366(6) .
C20 C21 1.373(5) .
C14 C15 1.358(6) .
C14 C19 1.365(5) .
C9 C10 1.347(6) .
C15 C16 1.374(7) .
C3 C4 1.370(6) .
C7 C6 1.371(6) .
C6 C5 1.342(6) .
C10 C11 1.360(7) .
C5 C4 1.346(7) .
C16 C17 1.347(7) .
C24 C23 1.355(7) .
C24 C25 1.380(6) .
C21 C22 1.363(6) .
C23 C22 1.356(7) .
C11 C12 1.348(7) .
C12 C13 1.355(6) .
C17 C18 1.336(8) .
C19 C18 1.361(7) .
Br2 Br3 2.4976(11) .
Br2 Br1 2.5184(11) .
Br4 Br4 2.3083(12) 2_665
